data_7057663
loop_
_publ_author_name
'Kaushal, Mani'
'Lobana, Tarlok S.'
'Nim, Lovedeep'
'Kaur, Jaskamal'
'Bala, Ritu'
'Hundal, Geeta'
'Arora, Daljit S.'
'Garcia-Santos, Isabel'
'Duff, Courtney E.'
'Jasinski, Jerry P.'

_publ_section_title
;
 Synthesis, structures, antimicrobial activity and biosafety evaluation of
 pyridine-2-formaldehyde-N-susbtituted-thiosemicarbazonates of copper(ii)
;
_journal_issue 19
_journal_name_full 'New Journal of Chemistry'
_journal_page_first 15879
_journal_paper_doi 10.1039/C8NJ03619E
_journal_volume 42
_journal_year 2018
_chemical_formula_moiety 'C26 H22 Cu2 I2 N8 S2'
_chemical_formula_sum 'C26 H22 Cu2 I2 N8 S2'
_chemical_formula_weight 891.51
_space_group_crystal_system triclinic
_space_group_IT_number 2
_space_group_name_Hall '-P 1'
_space_group_name_H-M_alt 'P -1'
_symmetry_space_group_name_Hall '-P 1'
_symmetry_space_group_name_H-M 'P -1'
_atom_sites_solution_hydrogens mixed
_atom_sites_solution_primary direct
_atom_sites_solution_secondary difmap
_audit_creation_method SHELXL-2018/3
_audit_update_record
;
2018-08-21 deposited with the CCDC.
2018-08-23 downloaded from the CCDC.
;
_cell_angle_alpha 110.740(6)
_cell_angle_beta 104.322(6)
_cell_angle_gamma 105.686(7)
_cell_formula_units_Z 2
_cell_length_a 11.371(2)
_cell_length_b 12.013(2)
_cell_length_c 13.163(2)
_cell_measurement_reflns_used 5873
_cell_measurement_temperature 296(2)
_cell_measurement_theta_max 26.79
_cell_measurement_theta_min 2.89
_cell_volume 1496.8(5)
_computing_cell_refinement 'Bruker SAINT'
_computing_data_collection 'Bruker APEX2'
_computing_data_reduction 'Bruker SAINT'
_computing_molecular_graphics 'Bruker SHELXTL'
_computing_publication_material 'Bruker SHELXTL'
_computing_structure_refinement 'SHELXL-2018/3 (Sheldrick, 2018)'
_computing_structure_solution 'Sir-92 (Altomare et al., 1993)'
_diffrn_ambient_temperature 296(2)
_diffrn_measured_fraction_theta_full 0.889
_diffrn_measured_fraction_theta_max 0.808
_diffrn_measurement_device_type 'Bruker APEX-II CCD'
_diffrn_measurement_method '\f and \w scans'
_diffrn_radiation_type MoK\a
_diffrn_radiation_wavelength 0.71073
_diffrn_reflns_av_R_equivalents 0.0417
_diffrn_reflns_av_unetI/netI 0.0563
_diffrn_reflns_Laue_measured_fraction_full 0.889
_diffrn_reflns_Laue_measured_fraction_max 0.808
_diffrn_reflns_limit_h_max 14
_diffrn_reflns_limit_h_min -6
_diffrn_reflns_limit_k_max 14
_diffrn_reflns_limit_k_min -15
_diffrn_reflns_limit_l_max 16
_diffrn_reflns_limit_l_min -16
_diffrn_reflns_number 14802
_diffrn_reflns_point_group_measured_fraction_full 0.889
_diffrn_reflns_point_group_measured_fraction_max 0.808
_diffrn_reflns_theta_full 25.242
_diffrn_reflns_theta_max 27.107
_diffrn_reflns_theta_min 1.789
_diffrn_source 'fine-focus sealed tube'
_exptl_absorpt_coefficient_mu 3.655
_exptl_absorpt_correction_T_max 0.962
_exptl_absorpt_correction_T_min 0.621
_exptl_absorpt_correction_type multi-scan
_exptl_absorpt_process_details 'SADABS-2014/2 - Bruker AXS area detector scaling and absorption correction'
_exptl_crystal_colour white
_exptl_crystal_density_diffrn 1.978
_exptl_crystal_density_method 'not measured'
_exptl_crystal_description Needles
_exptl_crystal_F_000 860
_exptl_crystal_size_max 0.140
_exptl_crystal_size_mid 0.090
_exptl_crystal_size_min 0.012
_refine_diff_density_max 0.868
_refine_diff_density_min -0.911
_refine_diff_density_rms 0.115
_refine_ls_extinction_method none
_refine_ls_goodness_of_fit_ref 1.064
_refine_ls_hydrogen_treatment mixed
_refine_ls_matrix_type full
_refine_ls_number_parameters 367
_refine_ls_number_reflns 5345
_refine_ls_number_restraints 2
_refine_ls_restrained_S_all 1.064
_refine_ls_R_factor_all 0.0695
_refine_ls_R_factor_gt 0.0423
_refine_ls_shift/su_max 0.001
_refine_ls_shift/su_mean 0.000
_refine_ls_structure_factor_coef Fsqd
_refine_ls_weighting_details 'w=1/[\s^2^(Fo^2^)+(0.0413P)^2^+1.3506P] where P=(Fo^2^+2Fc^2^)/3'
_refine_ls_weighting_scheme calc
_refine_ls_wR_factor_gt 0.0957
_refine_ls_wR_factor_ref 0.1072
_reflns_Friedel_coverage 0.000
_reflns_number_gt 3639
_reflns_number_total 5345
_reflns_threshold_expression 'I > 2\s(I)'
_cod_data_source_file c8nj03619e2.cif
_cod_data_source_block 3
_cod_depositor_comments
;
The following automatic conversions were performed:

'_exptl_absorpt_correction_type' value 'Multi-scan' changed to
'multi-scan' according to
/home/data/users/saulius/crontab/automatic-downloads/rss-feeds/RSC/lib/dictionaries/cif_core.dic
dictionary named 'cif_core.dic' version 2.4.2 from 2011-04-26.

Automatic conversion script
Id: cif_fix_values 4973 2017-02-22 13:04:09Z antanas 

 Adding full bibliography for 7057663--7057667.cif.
;
_cod_original_cell_volume 1496.7(5)
_cod_database_code 7057663
_shelx_shelxl_version_number 2018/3
_shelx_space_group_comment
;
The symmetry employed for this shelxl refinement is uniquely defined
by the following loop, which should always be used as a source of
symmetry information in preference to the above space-group names.
They are only intended as comments.
;
_shelx_estimated_absorpt_t_min 0.629
_shelx_estimated_absorpt_t_max 0.957

loop_
_space_group_symop_operation_xyz
'x, y, z'
'-x, -y, -z'

loop_
_atom_site_label
_atom_site_type_symbol
_atom_site_fract_x
_atom_site_fract_y
_atom_site_fract_z
_atom_site_U_iso_or_equiv
_atom_site_adp_type
_atom_site_occupancy
_atom_site_site_symmetry_order
_atom_site_calc_flag
_atom_site_refinement_flags_posn
_atom_site_refinement_flags_adp
C1 C 0.8100(8) 0.6390(6) 1.1022(6) 0.063(2) Uani 1 1 d . .
H1 H 0.755191 0.657450 1.050926 0.075 Uiso 1 1 calc R U
C2 C 0.8643(8) 0.7238(6) 1.2210(7) 0.067(2) Uani 1 1 d . .
H2 H 0.844242 0.796111 1.249573 0.081 Uiso 1 1 calc R U
C3 C 0.9483(9) 0.6981(7) 1.2952(6) 0.072(2) Uani 1 1 d . .
H3 H 0.986618 0.753770 1.375312 0.086 Uiso 1 1 calc R U
C4 C 0.9767(7) 0.5889(7) 1.2512(5) 0.061(2) Uani 1 1 d . .
H4 H 1.035258 0.571823 1.300843 0.073 Uiso 1 1 calc R U
C5 C 0.9160(6) 0.5071(6) 1.1327(5) 0.0459(16) Uani 1 1 d . .
C6 C 0.9328(6) 0.3887(6) 1.0767(5) 0.0490(17) Uani 1 1 d . .
H6 H 0.987668 0.362294 1.119371 0.059 Uiso 1 1 calc R U
C7 C 0.8147(6) 0.1565(5) 0.7934(5) 0.0356(13) Uani 1 1 d . .
C8 C 0.9095(7) -0.0106(6) 0.7468(6) 0.0486(17) Uani 1 1 d . .
C9 C 0.9256(12) -0.0358(10) 0.8400(8) 0.116(4) Uani 1 1 d . .
H9 H 0.882735 -0.010875 0.890321 0.139 Uiso 1 1 calc R U
C10 C 1.0094(16) -0.1014(12) 0.8602(10) 0.142(6) Uani 1 1 d . .
H10 H 1.021665 -0.118313 0.924874 0.171 Uiso 1 1 calc R U
C11 C 1.0706(12) -0.1389(9) 0.7884(9) 0.110(4) Uani 1 1 d . .
H11 H 1.131973 -0.173787 0.806125 0.132 Uiso 1 1 calc R U
C12 C 1.0416(9) -0.1252(7) 0.6918(7) 0.081(3) Uani 1 1 d . .
H12 H 1.077041 -0.157809 0.636974 0.098 Uiso 1 1 calc R U
C13 C 0.9602(9) -0.0638(7) 0.6705(6) 0.072(2) Uani 1 1 d . .
H13 H 0.939179 -0.058966 0.599731 0.086 Uiso 1 1 calc R U
C14 C 0.5658(6) -0.0898(5) 0.7918(5) 0.0391(15) Uani 1 1 d . .
C15 C 0.5914(7) -0.2002(5) 0.7608(5) 0.0468(16) Uani 1 1 d . .
H15 H 0.632092 -0.219904 0.818789 0.056 Uiso 1 1 calc R U
C16 C 0.5569(8) -0.2820(6) 0.6436(5) 0.057(2) Uani 1 1 d . .
H16 H 0.574861 -0.356176 0.621816 0.068 Uiso 1 1 calc R U
C17 C 0.4962(7) -0.2510(6) 0.5614(6) 0.0549(19) Uani 1 1 d . .
H17 H 0.472684 -0.303501 0.482043 0.066 Uiso 1 1 calc R U
C18 C 0.4696(7) -0.1408(5) 0.5966(5) 0.0490(17) Uani 1 1 d . .
H18 H 0.426385 -0.121786 0.539175 0.059 Uiso 1 1 calc R U
C19 C 0.6000(7) 0.0024(5) 0.9111(5) 0.0428(15) Uani 1 1 d . .
H19 H 0.637232 -0.011536 0.974510 0.051 Uiso 1 1 calc R U
C20 C 0.5733(6) 0.2919(5) 1.0362(5) 0.0422(15) Uani 1 1 d . .
C21 C 0.6701(7) 0.4284(5) 1.2562(5) 0.0449(16) Uani 1 1 d . .
C22 C 0.6777(6) 0.5424(6) 1.3389(5) 0.0488(16) Uani 1 1 d . .
H22 H 0.634869 0.589897 1.314785 0.059 Uiso 1 1 calc R U
C23 C 0.7478(8) 0.5869(7) 1.4569(6) 0.064(2) Uani 1 1 d . .
H23 H 0.751974 0.663602 1.512143 0.077 Uiso 1 1 calc R U
C24 C 0.8112(9) 0.5168(8) 1.4917(6) 0.074(2) Uani 1 1 d . .
H24 H 0.857934 0.545665 1.571132 0.088 Uiso 1 1 calc R U
C25 C 0.8063(8) 0.4043(7) 1.4102(6) 0.072(2) Uani 1 1 d . .
H25 H 0.851362 0.358466 1.434596 0.087 Uiso 1 1 calc R U
C26 C 0.7344(7) 0.3586(7) 1.2918(6) 0.0575(19) Uani 1 1 d . .
H26 H 0.729597 0.281408 1.236809 0.069 Uiso 1 1 calc R U
N1 N 0.8326(5) 0.5328(4) 1.0583(4) 0.0467(13) Uani 1 1 d . .
N2 N 0.8679(5) 0.3205(4) 0.9641(4) 0.0393(12) Uani 1 1 d . .
N3 N 0.8824(5) 0.2103(4) 0.9068(4) 0.0412(12) Uani 1 1 d . .
N4 N 0.8247(5) 0.0512(5) 0.7213(4) 0.0457(13) Uani 1 1 d D .
H4A H 0.777(6) 0.024(6) 0.652(3) 0.055 Uiso 1 1 d D U
N5 N 0.5030(5) -0.0607(4) 0.7088(4) 0.0375(12) Uani 1 1 d . .
N6 N 0.5767(5) 0.1042(4) 0.9258(4) 0.0386(12) Uani 1 1 d . .
N7 N 0.6078(5) 0.1961(4) 1.0378(4) 0.0413(13) Uani 1 1 d . .
N8 N 0.5967(6) 0.3923(5) 1.1378(4) 0.0460(13) Uani 1 1 d D .
H8A H 0.567(6) 0.445(5) 1.128(5) 0.055 Uiso 1 1 d D U
S1 S 0.70553(15) 0.21228(13) 0.72587(12) 0.0381(4) Uani 1 1 d . .
S2 S 0.50116(18) 0.30380(15) 0.90830(13) 0.0506(4) Uani 1 1 d . .
Cu1 Cu 0.75872(7) 0.39473(6) 0.88954(6) 0.0399(2) Uani 1 1 d . .
Cu2 Cu 0.49002(8) 0.11242(6) 0.78011(6) 0.0406(2) Uani 1 1 d . .
I1 I 0.69799(5) 0.52672(4) 0.78530(4) 0.06006(17) Uani 1 1 d . .
I2 I 0.30961(5) 0.08809(4) 0.60176(3) 0.05996(17) Uani 1 1 d . .

loop_
_atom_site_aniso_label
_atom_site_aniso_U_11
_atom_site_aniso_U_22
_atom_site_aniso_U_33
_atom_site_aniso_U_23
_atom_site_aniso_U_13
_atom_site_aniso_U_12
C1 0.053(5) 0.042(4) 0.070(5) 0.007(3) 0.021(4) 0.015(3)
C2 0.060(5) 0.044(4) 0.076(5) 0.001(4) 0.039(4) 0.012(4)
C3 0.064(6) 0.065(5) 0.050(4) 0.003(4) 0.029(4) 0.000(4)
C4 0.055(5) 0.061(4) 0.040(4) 0.013(3) 0.014(3) 0.000(4)
C5 0.031(4) 0.055(4) 0.044(3) 0.018(3) 0.015(3) 0.012(3)
C6 0.039(4) 0.054(4) 0.046(4) 0.024(3) 0.007(3) 0.013(3)
C7 0.031(3) 0.035(3) 0.048(3) 0.023(3) 0.016(3) 0.018(3)
C8 0.056(5) 0.051(4) 0.057(4) 0.028(3) 0.027(3) 0.037(3)
C9 0.182(12) 0.159(9) 0.110(7) 0.088(7) 0.091(8) 0.143(9)
C10 0.235(17) 0.168(11) 0.113(8) 0.087(8) 0.075(10) 0.166(11)
C11 0.145(11) 0.120(8) 0.105(8) 0.044(6) 0.050(7) 0.116(8)
C12 0.109(8) 0.074(5) 0.079(6) 0.028(4) 0.038(5) 0.070(5)
C13 0.097(7) 0.063(4) 0.053(4) 0.014(4) 0.019(4) 0.053(4)
C14 0.048(4) 0.032(3) 0.043(3) 0.018(3) 0.025(3) 0.015(3)
C15 0.058(4) 0.039(3) 0.057(4) 0.026(3) 0.029(3) 0.027(3)
C16 0.090(6) 0.037(3) 0.058(4) 0.021(3) 0.041(4) 0.036(4)
C17 0.076(5) 0.039(3) 0.048(4) 0.013(3) 0.030(4) 0.023(3)
C18 0.062(5) 0.041(3) 0.039(3) 0.012(3) 0.019(3) 0.023(3)
C19 0.063(5) 0.042(3) 0.038(3) 0.021(3) 0.026(3) 0.031(3)
C20 0.041(4) 0.041(3) 0.041(3) 0.013(3) 0.021(3) 0.012(3)
C21 0.045(4) 0.040(3) 0.034(3) 0.006(3) 0.017(3) 0.009(3)
C22 0.041(4) 0.052(4) 0.045(4) 0.013(3) 0.021(3) 0.017(3)
C23 0.059(5) 0.057(4) 0.048(4) -0.002(3) 0.019(4) 0.020(4)
C24 0.069(6) 0.085(5) 0.041(4) 0.007(4) 0.013(4) 0.029(5)
C25 0.072(6) 0.080(5) 0.054(4) 0.024(4) 0.011(4) 0.036(4)
C26 0.054(5) 0.061(4) 0.047(4) 0.012(3) 0.017(3) 0.026(4)
N1 0.037(3) 0.040(3) 0.053(3) 0.011(2) 0.019(3) 0.012(2)
N2 0.036(3) 0.043(3) 0.039(3) 0.021(2) 0.012(2) 0.014(2)
N3 0.038(3) 0.045(3) 0.046(3) 0.022(2) 0.011(2) 0.025(2)
N4 0.047(4) 0.048(3) 0.045(3) 0.019(3) 0.014(3) 0.028(3)
N5 0.044(3) 0.032(2) 0.035(3) 0.013(2) 0.013(2) 0.016(2)
N6 0.050(3) 0.031(2) 0.035(3) 0.013(2) 0.020(2) 0.015(2)
N7 0.055(4) 0.036(3) 0.034(3) 0.012(2) 0.021(2) 0.022(2)
N8 0.050(4) 0.044(3) 0.037(3) 0.007(2) 0.015(2) 0.024(3)
S1 0.0424(9) 0.0370(7) 0.0375(8) 0.0165(6) 0.0122(7) 0.0226(7)
S2 0.0609(11) 0.0451(9) 0.0401(8) 0.0095(7) 0.0129(8) 0.0319(8)
Cu1 0.0416(5) 0.0359(4) 0.0399(4) 0.0139(3) 0.0120(3) 0.0198(3)
Cu2 0.0488(5) 0.0344(4) 0.0355(4) 0.0116(3) 0.0129(3) 0.0207(3)
I1 0.0676(3) 0.0500(3) 0.0656(3) 0.0293(2) 0.0134(2) 0.0343(2)
I2 0.0656(3) 0.0756(3) 0.0413(3) 0.0206(2) 0.0152(2) 0.0440(3)

loop_
_atom_type_symbol
_atom_type_description
_atom_type_scat_dispersion_real
_atom_type_scat_dispersion_imag
_atom_type_scat_source
C C 0.0033 0.0016 'International Tables Vol C Tables 4.2.6.8 and 6.1.1.4'
H H 0.0000 0.0000 'International Tables Vol C Tables 4.2.6.8 and 6.1.1.4'
N N 0.0061 0.0033 'International Tables Vol C Tables 4.2.6.8 and 6.1.1.4'
S S 0.1246 0.1234 'International Tables Vol C Tables 4.2.6.8 and 6.1.1.4'
Cu Cu 0.3201 1.2651 'International Tables Vol C Tables 4.2.6.8 and 6.1.1.4'
I I -0.4742 1.8119 'International Tables Vol C Tables 4.2.6.8 and 6.1.1.4'

loop_
_geom_angle_atom_site_label_1
_geom_angle_atom_site_label_2
_geom_angle_atom_site_label_3
_geom_angle
N1 C1 C2 122.9(7)
N1 C1 H1 118.5
C2 C1 H1 118.5
C3 C2 C1 118.0(8)
C3 C2 H2 121.0
C1 C2 H2 121.0
C2 C3 C4 120.4(7)
C2 C3 H3 119.8
C4 C3 H3 119.8
C5 C4 C3 118.3(8)
C5 C4 H4 120.8
C3 C4 H4 120.8
N1 C5 C4 121.5(7)
N1 C5 C6 114.5(5)
C4 C5 C6 124.0(6)
N2 C6 C5 117.1(6)
N2 C6 H6 121.5
C5 C6 H6 121.5
N3 C7 N4 120.1(5)
N3 C7 S1 124.1(4)
N4 C7 S1 115.8(4)
C13 C8 C9 116.8(7)
C13 C8 N4 121.3(6)
C9 C8 N4 121.0(7)
C8 C9 C10 118.9(10)
C8 C9 H9 120.5
C10 C9 H9 120.5
C11 C10 C9 121.3(10)
C11 C10 H10 119.3
C9 C10 H10 119.3
C12 C11 C10 118.1(9)
C12 C11 H11 121.0
C10 C11 H11 121.0
C11 C12 C13 121.0(9)
C11 C12 H12 119.5
C13 C12 H12 119.5
C8 C13 C12 122.9(8)
C8 C13 H13 118.5
C12 C13 H13 118.5
N5 C14 C15 121.1(5)
N5 C14 C19 114.5(5)
C15 C14 C19 124.4(6)
C14 C15 C16 120.2(6)
C14 C15 H15 119.9
C16 C15 H15 119.9
C17 C16 C15 118.3(6)
C17 C16 H16 120.9
C15 C16 H16 120.9
C16 C17 C18 119.5(6)
C16 C17 H17 120.3
C18 C17 H17 120.3
N5 C18 C17 123.1(6)
N5 C18 H18 118.5
C17 C18 H18 118.5
N6 C19 C14 116.8(5)
N6 C19 H19 121.6
C14 C19 H19 121.6
N7 C20 N8 120.3(5)
N7 C20 S2 124.5(4)
N8 C20 S2 115.2(5)
C26 C21 C22 119.6(6)
C26 C21 N8 124.2(6)
C22 C21 N8 116.3(6)
C23 C22 C21 120.9(7)
C23 C22 H22 119.6
C21 C22 H22 119.6
C24 C23 C22 119.2(7)
C24 C23 H23 120.4
C22 C23 H23 120.4
C23 C24 C25 120.5(7)
C23 C24 H24 119.7
C25 C24 H24 119.7
C24 C25 C26 120.3(8)
C24 C25 H25 119.9
C26 C25 H25 119.9
C21 C26 C25 119.5(6)
C21 C26 H26 120.3
C25 C26 H26 120.3
C1 N1 C5 118.8(6)
C1 N1 Cu1 128.9(5)
C5 N1 Cu1 112.2(4)
C6 N2 N3 119.5(5)
C6 N2 Cu1 115.2(4)
N3 N2 Cu1 125.3(3)
C7 N3 N2 111.7(4)
C7 N4 C8 129.3(5)
C7 N4 H4A 112(5)
C8 N4 H4A 118(5)
C18 N5 C14 117.9(5)
C18 N5 Cu2 129.7(4)
C14 N5 Cu2 112.2(3)
C19 N6 N7 119.5(5)
C19 N6 Cu2 115.5(4)
N7 N6 Cu2 124.9(4)
C20 N7 N6 111.3(4)
C20 N8 C21 132.0(6)
C20 N8 H8A 113(4)
C21 N8 H8A 115(4)
C7 S1 Cu1 95.8(2)
C7 S1 Cu2 99.1(2)
Cu1 S1 Cu2 84.23(6)
C20 S2 Cu2 96.2(2)
N2 Cu1 N1 81.0(2)
N2 Cu1 S1 82.69(14)
N1 Cu1 S1 163.55(16)
N2 Cu1 I1 158.64(15)
N1 Cu1 I1 99.17(15)
S1 Cu1 I1 96.76(4)
N6 Cu2 N5 80.69(18)
N6 Cu2 S2 82.94(14)
N5 Cu2 S2 163.61(13)
N6 Cu2 I2 161.08(15)
N5 Cu2 I2 99.40(13)
S2 Cu2 I2 95.83(5)
N6 Cu2 S1 102.03(15)
N5 Cu2 S1 86.60(15)
S2 Cu2 S1 97.58(6)
I2 Cu2 S1 96.85(4)

loop_
_geom_bond_atom_site_label_1
_geom_bond_atom_site_label_2
_geom_bond_distance
C1 N1 1.325(9)
C1 C2 1.385(9)
C1 H1 0.9300
C2 C3 1.368(11)
C2 H2 0.9300
C3 C4 1.395(12)
C3 H3 0.9300
C4 C5 1.375(8)
C4 H4 0.9300
C5 N1 1.367(8)
C5 C6 1.441(9)
C6 N2 1.298(7)
C6 H6 0.9300
C7 N3 1.311(7)
C7 N4 1.339(8)
C7 S1 1.763(6)
C8 C13 1.335(10)
C8 C9 1.346(10)
C8 N4 1.413(8)
C9 C10 1.424(14)
C9 H9 0.9300
C10 C11 1.332(16)
C10 H10 0.9300
C11 C12 1.312(11)
C11 H11 0.9300
C12 C13 1.366(10)
C12 H12 0.9300
C13 H13 0.9300
C14 N5 1.359(7)
C14 C15 1.376(8)
C14 C19 1.441(8)
C15 C16 1.385(8)
C15 H15 0.9300
C16 C17 1.356(9)
C16 H16 0.9300
C17 C18 1.382(9)
C17 H17 0.9300
C18 N5 1.330(7)
C18 H18 0.9300
C19 N6 1.280(7)
C19 H19 0.9300
C20 N7 1.318(8)
C20 N8 1.349(8)
C20 S2 1.755(6)
C21 C26 1.377(9)
C21 C22 1.379(9)
C21 N8 1.413(7)
C22 C23 1.379(8)
C22 H22 0.9300
C23 C24 1.371(11)
C23 H23 0.9300
C24 C25 1.372(11)
C24 H24 0.9300
C25 C26 1.385(9)
C25 H25 0.9300
C26 H26 0.9300
N1 Cu1 2.026(5)
N2 N3 1.350(7)
N2 Cu1 1.979(5)
N4 H4A 0.83(2)
N5 Cu2 2.019(5)
N6 N7 1.377(6)
N6 Cu2 1.977(4)
N8 H8A 0.83(2)
S1 Cu1 2.2596(16)
S1 Cu2 2.7993(19)
S2 Cu2 2.2666(17)
Cu1 I1 2.5569(8)
Cu2 I2 2.5714(9)

loop_
_geom_torsion_atom_site_label_1
_geom_torsion_atom_site_label_2
_geom_torsion_atom_site_label_3
_geom_torsion_atom_site_label_4
_geom_torsion
N1 C1 C2 C3 2.2(12)
C1 C2 C3 C4 -0.4(12)
C2 C3 C4 C5 -1.5(11)
C3 C4 C5 N1 1.8(10)
C3 C4 C5 C6 -177.6(7)
N1 C5 C6 N2 -0.2(9)
C4 C5 C6 N2 179.3(6)
C13 C8 C9 C10 8.4(15)
N4 C8 C9 C10 178.3(10)
C8 C9 C10 C11 -1(2)
C9 C10 C11 C12 -7(2)
C10 C11 C12 C13 5.7(17)
C9 C8 C13 C12 -9.6(13)
N4 C8 C13 C12 -179.5(7)
C11 C12 C13 C8 2.5(14)
N5 C14 C15 C16 2.0(10)
C19 C14 C15 C16 -178.9(6)
C14 C15 C16 C17 -0.9(11)
C15 C16 C17 C18 -0.7(11)
C16 C17 C18 N5 1.3(12)
N5 C14 C19 N6 -4.9(9)
C15 C14 C19 N6 175.9(6)
C26 C21 C22 C23 -0.5(10)
N8 C21 C22 C23 -179.5(6)
C21 C22 C23 C24 0.4(11)
C22 C23 C24 C25 0.7(13)
C23 C24 C25 C26 -1.5(14)
C22 C21 C26 C25 -0.3(11)
N8 C21 C26 C25 178.5(7)
C24 C25 C26 C21 1.3(12)
C2 C1 N1 C5 -1.8(11)
C2 C1 N1 Cu1 177.9(5)
C4 C5 N1 C1 -0.2(10)
C6 C5 N1 C1 179.3(6)
C4 C5 N1 Cu1 -180.0(5)
C6 C5 N1 Cu1 -0.5(7)
C5 C6 N2 N3 178.5(6)
C5 C6 N2 Cu1 0.8(7)
N4 C7 N3 N2 175.2(6)
S1 C7 N3 N2 -5.9(7)
C6 N2 N3 C7 -177.2(5)
Cu1 N2 N3 C7 0.1(7)
N3 C7 N4 C8 -6.1(10)
S1 C7 N4 C8 174.9(6)
C13 C8 N4 C7 -143.9(8)
C9 C8 N4 C7 46.7(11)
C17 C18 N5 C14 -0.1(10)
C17 C18 N5 Cu2 173.5(5)
C15 C14 N5 C18 -1.5(9)
C19 C14 N5 C18 179.3(6)
C15 C14 N5 Cu2 -176.2(5)
C19 C14 N5 Cu2 4.6(7)
C14 C19 N6 N7 -179.7(5)
C14 C19 N6 Cu2 2.6(8)
N8 C20 N7 N6 -179.4(5)
S2 C20 N7 N6 -1.7(8)
C19 N6 N7 C20 -177.9(6)
Cu2 N6 N7 C20 -0.5(7)
N7 C20 N8 C21 9.3(11)
S2 C20 N8 C21 -168.6(6)
C26 C21 N8 C20 -1.6(12)
C22 C21 N8 C20 177.3(7)
N3 C7 S1 Cu1 7.5(5)
N4 C7 S1 Cu1 -173.5(5)
N3 C7 S1 Cu2 -77.6(5)
N4 C7 S1 Cu2 101.4(5)
N7 C20 S2 Cu2 2.6(6)
N8 C20 S2 Cu2 -179.7(5)
